data_1554026
loop_
_publ_author_name
'Deng, Guohai'
'Li, Dingqing'
'Wu, Zhuang'
'Li, Hongmin'
'Bernhardt, Eduard'
'Zeng, Xiaoqing'

_publ_section_title
;
 Methanesulfonyl Azide: Molecular Structure and Photolysis in Solid Noble
 Gas Matrices.
;
_journal_issue 28
_journal_name_full 'The journal of physical chemistry. A'
_journal_page_first 5590
_journal_page_last 5597
_journal_paper_doi 10.1021/acs.jpca.6b05533
_journal_volume 120
_journal_year 2016
_chemical_formula_sum 'C H3 N3 O2 S'
_chemical_formula_weight 121.12
_space_group_IT_number 2
_space_group_name_Hall '-P 1'
_space_group_name_H-M_alt 'P -1'
_atom_sites_solution_hydrogens geom
_atom_sites_solution_primary direct
_atom_sites_solution_secondary difmap
_audit_creation_method SHELXL-97
_cell_angle_alpha 72.216(4)
_cell_angle_beta 70.897(4)
_cell_angle_gamma 88.601(4)
_cell_formula_units_Z 2
_cell_length_a 5.6240(3)
_cell_length_b 5.9498(3)
_cell_length_c 7.6329(3)
_cell_measurement_temperature 120(2)
_cell_volume 229.00(2)
_computing_structure_refinement 'SHELXL-97 (Sheldrick, 1997)'
_diffrn_ambient_temperature 120(2)
_diffrn_measured_fraction_theta_full 1.000
_diffrn_measured_fraction_theta_max 0.907
_diffrn_radiation_monochromator graphite
_diffrn_radiation_source 'fine-focus sealed tube'
_diffrn_radiation_type MoK\a
_diffrn_radiation_wavelength 0.71073
_diffrn_reflns_av_R_equivalents 0.0217
_diffrn_reflns_av_sigmaI/netI 0.0230
_diffrn_reflns_limit_h_max 8
_diffrn_reflns_limit_h_min -8
_diffrn_reflns_limit_k_max 9
_diffrn_reflns_limit_k_min -8
_diffrn_reflns_limit_l_max 11
_diffrn_reflns_limit_l_min -11
_diffrn_reflns_number 4505
_diffrn_reflns_theta_full 30.50
_diffrn_reflns_theta_max 32.84
_diffrn_reflns_theta_min 2.98
_exptl_absorpt_coefficient_mu 0.584
_exptl_absorpt_correction_type none
_exptl_crystal_density_diffrn 1.757
_exptl_crystal_density_method 'not measured'
_exptl_crystal_F_000 124
_refine_diff_density_max 0.449
_refine_diff_density_min -0.408
_refine_diff_density_rms 0.057
_refine_ls_extinction_method none
_refine_ls_goodness_of_fit_ref 1.052
_refine_ls_hydrogen_treatment mixed
_refine_ls_matrix_type full
_refine_ls_number_parameters 74
_refine_ls_number_reflns 1541
_refine_ls_number_restraints 0
_refine_ls_restrained_S_all 1.052
_refine_ls_R_factor_all 0.0283
_refine_ls_R_factor_gt 0.0256
_refine_ls_shift/su_max 0.000
_refine_ls_shift/su_mean 0.000
_refine_ls_structure_factor_coef Fsqd
_refine_ls_weighting_details 'calc w=1/[\s^2^(Fo^2^)+(0.0362P)^2^+0.0490P] where P=(Fo^2^+2Fc^2^)/3'
_refine_ls_weighting_scheme calc
_refine_ls_wR_factor_gt 0.0674
_refine_ls_wR_factor_ref 0.0697
_reflns_number_gt 1426
_reflns_number_total 1541
_reflns_threshold_expression >2sigma(I)
_cod_data_source_file jp6b05533_si_002.cif
_cod_data_source_block exp_2121
_cod_original_cell_volume 229.000(19)
_cod_database_code 1554026

loop_
_symmetry_equiv_pos_as_xyz
'x, y, z'
'-x, -y, -z'

loop_
_atom_site_label
_atom_site_type_symbol
_atom_site_fract_x
_atom_site_fract_y
_atom_site_fract_z
_atom_site_U_iso_or_equiv
_atom_site_adp_type
_atom_site_occupancy
_atom_site_symmetry_multiplicity
_atom_site_calc_flag
S S 0.14344(5) 0.37089(4) 0.76158(4) 0.01872(9) Uani 1 1 d
C C 0.2200(2) 0.1709(2) 0.62828(17) 0.0238(2) Uani 1 1 d
H0A H 0.101(3) 0.179(3) 0.569(2) 0.032(2) Uiso 1 1 d
H0B H 0.208(3) 0.023(3) 0.712(2) 0.032(2) Uiso 1 1 d
H0C H 0.381(3) 0.219(3) 0.538(2) 0.032(2) Uiso 1 1 d
O1 O 0.16020(18) 0.60519(14) 0.63132(13) 0.02862(19) Uani 1 1 d
O2 O -0.08054(15) 0.28156(15) 0.92775(11) 0.02402(17) Uani 1 1 d
N1 N 0.39426(18) 0.37435(18) 0.83745(14) 0.0247(2) Uani 1 1 d
N2 N 0.35532(17) 0.24621(16) 1.00959(14) 0.02101(18) Uani 1 1 d
N3 N 0.3420(2) 0.1401(2) 1.16170(15) 0.0296(2) Uani 1 1 d

loop_
_atom_site_aniso_label
_atom_site_aniso_U_11
_atom_site_aniso_U_22
_atom_site_aniso_U_33
_atom_site_aniso_U_23
_atom_site_aniso_U_13
_atom_site_aniso_U_12
S 0.01707(13) 0.01781(14) 0.02112(13) -0.00606(9) -0.00619(9) 0.00047(9)
C 0.0264(5) 0.0221(5) 0.0230(5) -0.0089(4) -0.0066(4) 0.0001(4)
O1 0.0337(5) 0.0186(4) 0.0321(4) -0.0039(3) -0.0130(4) 0.0024(3)
O2 0.0163(3) 0.0303(4) 0.0247(4) -0.0098(3) -0.0047(3) -0.0008(3)
N1 0.0189(4) 0.0278(5) 0.0265(4) -0.0069(4) -0.0078(4) -0.0028(3)
N2 0.0165(4) 0.0227(4) 0.0286(4) -0.0134(4) -0.0088(3) 0.0010(3)
N3 0.0266(5) 0.0359(6) 0.0297(5) -0.0115(4) -0.0128(4) 0.0005(4)

loop_
_atom_type_symbol
_atom_type_description
_atom_type_scat_dispersion_real
_atom_type_scat_dispersion_imag
_atom_type_scat_source
C C 0.0033 0.0016 'International Tables Vol C Tables 4.2.6.8 and 6.1.1.4'
H H 0.0000 0.0000 'International Tables Vol C Tables 4.2.6.8 and 6.1.1.4'
N N 0.0061 0.0033 'International Tables Vol C Tables 4.2.6.8 and 6.1.1.4'
O O 0.0106 0.0060 'International Tables Vol C Tables 4.2.6.8 and 6.1.1.4'
S S 0.1246 0.1234 'International Tables Vol C Tables 4.2.6.8 and 6.1.1.4'

loop_
_geom_angle_atom_site_label_1
_geom_angle_atom_site_label_2
_geom_angle_atom_site_label_3
_geom_angle
O1 S O2 119.72(5)
O1 S N1 103.55(5)
O2 S N1 109.54(5)
O1 S C 109.58(6)
O2 S C 110.23(5)
N1 S C 102.70(5)
S C H0A 106.1(10)
S C H0B 108.8(10)
H0A C H0B 108.9(14)
S C H0C 107.7(10)
H0A C H0C 111.9(13)
H0B C H0C 113.1(14)
N2 N1 S 113.61(7)
N3 N2 N1 173.47(11)

loop_
_geom_bond_atom_site_label_1
_geom_bond_atom_site_label_2
_geom_bond_distance
S O1 1.4280(8)
S O2 1.4329(8)
S N1 1.6938(10)
S C 1.7505(11)
C H0A 0.916(17)
C H0B 0.906(16)
C H0C 0.926(17)
N1 N2 1.2504(13)
N2 N3 1.1180(14)
